data_4001016
loop_
_publ_author_name
'Chang, Hong Young'
'Kim, Sang-Hwan'
'Ok, Kang Min'
'Halasyamani, P. Shiv'

_publ_section_title
;
 New Polar Oxides: Synthesis, Characterization, Calculations, and
 Structure&#x2212;Property Relationships in RbSe2V3O12and TlSe2V3O12
;
_journal_issue 8
_journal_name_full 'Chemistry of Materials'
_journal_page_first 1654
_journal_paper_doi 10.1021/cm9002614
_journal_volume 21
_journal_year 2009
_chemical_absolute_configuration unk
_chemical_formula_sum 'O12 Se2 Tl V3'
_chemical_formula_weight 707.10
_chemical_name_systematic
;
 ?
;
_space_group_IT_number 173
_symmetry_cell_setting hexagonal
_symmetry_space_group_name_Hall 'P 6c'
_symmetry_space_group_name_H-M 'P 63'
_atom_sites_solution_primary direct
_atom_sites_solution_secondary difmap
_cell_angle_alpha 90
_cell_angle_beta 90
_cell_angle_gamma 120
_cell_formula_units_Z 2
_cell_length_a 7.1248(3)
_cell_length_b 7.1248(3)
_cell_length_c 11.4287(11)
_cell_measurement_temperature 296(2)
_cell_volume 502.43(6)
_computing_structure_refinement 'SHELXL-97 (Sheldrick, 1997)'
_diffrn_ambient_temperature 296(2)
_diffrn_measured_fraction_theta_full 0.991
_diffrn_measured_fraction_theta_max 0.991
_diffrn_radiation_monochromator graphite
_diffrn_radiation_type MoK\a
_diffrn_radiation_wavelength 0.71073
_diffrn_reflns_av_R_equivalents 0.0870
_diffrn_reflns_av_unetI/netI 0.0302
_diffrn_reflns_limit_h_max 0
_diffrn_reflns_limit_h_min -7
_diffrn_reflns_limit_k_max 9
_diffrn_reflns_limit_k_min 0
_diffrn_reflns_limit_l_max 15
_diffrn_reflns_limit_l_min -14
_diffrn_reflns_number 809
_diffrn_reflns_theta_full 28.19
_diffrn_reflns_theta_max 28.19
_diffrn_reflns_theta_min 3.3
_exptl_absorpt_coefficient_mu 25.998
_exptl_absorpt_correction_T_max 0.2302
_exptl_absorpt_correction_T_min 0.1808
_exptl_absorpt_correction_type psi-scan
_exptl_crystal_colour 'light green'
_exptl_crystal_density_diffrn 4.674
_exptl_crystal_density_method 'not measured'
_exptl_crystal_description 'hexagonal Rod shape'
_exptl_crystal_F_000 628
_exptl_crystal_size_max 0.1
_exptl_crystal_size_mid 0.08
_exptl_crystal_size_min 0.08
_refine_diff_density_max 1.703
_refine_diff_density_min -0.673
_refine_diff_density_rms 0.181
_refine_ls_abs_structure_details 'Flack H D (1983), Acta Cryst. A39, 876-881'
_refine_ls_abs_structure_Flack -0.009(12)
_refine_ls_extinction_coef 0.0012(6)
_refine_ls_extinction_expression Fc^*^=kFc[1+0.001xFc^2^\l^3^/sin(2\q)]^-1/4^
_refine_ls_extinction_method SHELXL
_refine_ls_goodness_of_fit_ref 1.09
_refine_ls_matrix_type full
_refine_ls_number_parameters 56
_refine_ls_number_reflns 809
_refine_ls_number_restraints 1
_refine_ls_restrained_S_all 1.09
_refine_ls_R_factor_all 0.0311
_refine_ls_R_factor_gt 0.0285
_refine_ls_shift/su_max 0
_refine_ls_shift/su_mean 0
_refine_ls_structure_factor_coef Fsqd
_refine_ls_weighting_details 'calc w=1/[\s^2^(Fo^2^)+(0.0416P)^2^+0.1104P] where P=(Fo^2^+2Fc^2^)/3'
_refine_ls_weighting_scheme calc
_refine_ls_wR_factor_gt 0.0716
_refine_ls_wR_factor_ref 0.0724
_reflns_number_gt 757
_reflns_number_total 809
_reflns_threshold_expression >2sigma(I)
_cod_data_source_file cm9002614_si_002.cif
_cod_data_source_block TlSe2V3O12
_cod_depositor_comments
;
The following automatic conversions were performed:

'_symmetry_cell_setting' value 'Hexagonal' changed to 'hexagonal'
according to /home/saulius/struct/CIF-dictionaries/cif_core.dic
dictionary named 'cif_core.dic' version 2.4.2 from
2011-04-26.

'_exptl_absorpt_correction_type' value 'Psi scan'
changed to 'psi-scan' according to
/home/saulius/struct/CIF-dictionaries/cif_core.dic dictionary named
'cif_core.dic' version 2.4.2 from 2011-04-26.

Automatic conversion script
Id: cif_fix_values 1715 2011-07-08 13:25:40Z adriana 
;
_cod_original_sg_symbol_H-M P63
_cod_database_code 4001016

loop_
_symmetry_equiv_pos_as_xyz
'x, y, z'
'-y, x-y, z'
'-x+y, -x, z'
'-x, -y, z+1/2'
'y, -x+y, z+1/2'
'x-y, x, z+1/2'

loop_
_atom_site_label
_atom_site_type_symbol
_atom_site_fract_x
_atom_site_fract_y
_atom_site_fract_z
_atom_site_U_iso_or_equiv
_atom_site_adp_type
_atom_site_occupancy
_atom_site_symmetry_multiplicity
_atom_site_calc_flag
_atom_site_refinement_flags
Tl1 Tl 0.3333 0.6667 0.92776(8) 0.0536(3) Uani 1 3 d S
V1 V 0.8778(2) 0.2116(2) 0.10744(11) 0.0150(3) Uani 1 1 d .
Se1 Se 0.6667 0.3333 0.88063(12) 0.0138(3) Uani 1 3 d S
Se2 Se 0 0 0.32960(12) 0.0121(3) Uani 1 3 d S
O1 O 0.7821(8) 0.1999(8) 0.9447(5) 0.0161(11) Uani 1 1 d .
O2 O 0.8657(8) 0.1168(8) 0.2658(5) 0.0139(10) Uani 1 1 d .
O3 O 0.5377(8) 0.0794(9) 0.1363(5) 0.0178(11) Uani 1 1 d .
O4 O 0.7446(8) -0.1311(8) 0.0729(6) 0.0161(10) Uani 1 1 d .

loop_
_atom_site_aniso_label
_atom_site_aniso_U_11
_atom_site_aniso_U_22
_atom_site_aniso_U_33
_atom_site_aniso_U_23
_atom_site_aniso_U_13
_atom_site_aniso_U_12
Tl1 0.0426(4) 0.0426(4) 0.0755(6) 0 0 0.02131(18)
V1 0.0157(6) 0.0159(7) 0.0172(6) 0.0004(5) 0.0002(4) 0.0108(5)
Se1 0.0151(4) 0.0151(4) 0.0110(5) 0 0 0.00757(19)
Se2 0.0129(3) 0.0129(3) 0.0104(5) 0 0 0.00646(17)
O1 0.021(3) 0.026(3) 0.012(3) -0.002(2) -0.001(2) 0.019(2)
O2 0.017(3) 0.014(2) 0.013(3) 0.0052(19) -0.0018(18) 0.009(2)
O3 0.017(3) 0.019(3) 0.021(3) 0.003(2) 0.000(2) 0.012(2)
O4 0.011(2) 0.012(2) 0.024(3) 0.004(2) -0.004(2) 0.0055(19)

loop_
_atom_type_symbol
_atom_type_description
_atom_type_scat_dispersion_real
_atom_type_scat_dispersion_imag
_atom_type_scat_source
O O 0.0106 0.006 'International Tables Vol C Tables 4.2.6.8 and 6.1.1.4'
V V 0.3005 0.5294 'International Tables Vol C Tables 4.2.6.8 and 6.1.1.4'
Se Se -0.0929 2.2259 'International Tables Vol C Tables 4.2.6.8 and 6.1.1.4'
Tl Tl -2.8358 9.6688 'International Tables Vol C Tables 4.2.6.8 and 6.1.1.4'

loop_
_geom_angle_atom_site_label_1
_geom_angle_atom_site_label_2
_geom_angle_atom_site_label_3
_geom_angle
_geom_angle_site_symmetry_1
_geom_angle_site_symmetry_3
O4 Tl1 O4 92.92(16) 2_556 1_566
O4 Tl1 O4 92.92(16) 2_556 3_666
O4 Tl1 O4 92.92(16) 1_566 3_666
O4 Tl1 O2 68.99(14) 2_556 4_665
O4 Tl1 O2 130.61(14) 1_566 4_665
O4 Tl1 O2 131.92(14) 3_666 4_665
O4 Tl1 O2 130.61(14) 2_556 5_565
O4 Tl1 O2 131.92(14) 1_566 5_565
O4 Tl1 O2 68.99(14) 3_666 5_565
O2 Tl1 O2 89.22(13) 4_665 5_565
O4 Tl1 O2 131.92(14) 2_556 6
O4 Tl1 O2 68.99(14) 1_566 6
O4 Tl1 O2 130.61(13) 3_666 6
O2 Tl1 O2 89.22(13) 4_665 6
O2 Tl1 O2 89.22(13) 5_565 6
O4 Tl1 O3 46.57(11) 2_556 1_566
O4 Tl1 O3 47.83(12) 1_566 1_566
O4 Tl1 O3 103.73(17) 3_666 1_566
O2 Tl1 O3 95.08(13) 4_665 1_566
O2 Tl1 O3 172.60(13) 5_565 1_566
O2 Tl1 O3 96.84(13) 6 1_566
O4 Tl1 O3 47.83(12) 2_556 2_556
O4 Tl1 O3 103.73(17) 1_566 2_556
O4 Tl1 O3 46.57(11) 3_666 2_556
O2 Tl1 O3 96.84(13) 4_665 2_556
O2 Tl1 O3 95.08(14) 5_565 2_556
O2 Tl1 O3 172.60(13) 6 2_556
O3 Tl1 O3 78.45(16) 1_566 2_556
O4 Tl1 O3 103.73(17) 2_556 3_666
O4 Tl1 O3 46.57(11) 1_566 3_666
O4 Tl1 O3 47.83(12) 3_666 3_666
O2 Tl1 O3 172.60(13) 4_665 3_666
O2 Tl1 O3 96.84(13) 5_565 3_666
O2 Tl1 O3 95.08(13) 6 3_666
O3 Tl1 O3 78.45(16) 1_566 3_666
O3 Tl1 O3 78.45(16) 2_556 3_666
O4 Tl1 O1 47.22(13) 2_556 2
O4 Tl1 O1 138.63(14) 1_566 2
O4 Tl1 O1 80.73(12) 3_666 2
O2 Tl1 O1 53.88(12) 4_665 2
O2 Tl1 O1 83.87(12) 5_565 2
O2 Tl1 O1 142.40(13) 6 2
O3 Tl1 O1 93.79(11) 1_566 2
O3 Tl1 O1 44.43(13) 2_556 2
O3 Tl1 O1 122.41(12) 3_666 2
O4 Tl1 O1 80.73(12) 2_556 1_565
O4 Tl1 O1 47.22(13) 1_566 1_565
O4 Tl1 O1 138.63(14) 3_666 1_565
O2 Tl1 O1 83.87(12) 4_665 1_565
O2 Tl1 O1 142.40(14) 5_565 1_565
O2 Tl1 O1 53.88(11) 6 1_565
O3 Tl1 O1 44.43(13) 1_566 1_565
O3 Tl1 O1 122.41(12) 2_556 1_565
O3 Tl1 O1 93.79(11) 3_666 1_565
O1 Tl1 O1 119.703(17) 2 1_565
O4 Tl1 O1 138.63(14) 2_556 3_665
O4 Tl1 O1 80.73(12) 1_566 3_665
O4 Tl1 O1 47.22(12) 3_666 3_665
O2 Tl1 O1 142.40(13) 4_665 3_665
O2 Tl1 O1 53.88(11) 5_565 3_665
O2 Tl1 O1 83.87(12) 6 3_665
O3 Tl1 O1 122.41(12) 1_566 3_665
O3 Tl1 O1 93.79(11) 2_556 3_665
O3 Tl1 O1 44.43(13) 3_666 3_665
O1 Tl1 O1 119.703(18) 2 3_665
O1 Tl1 O1 119.703(17) 1_565 3_665
O3 V1 O4 103.3(3) 2_655 3_765
O3 V1 O2 97.9(3) 2_655 .
O4 V1 O2 98.4(3) 3_765 .
O3 V1 O1 96.2(3) 2_655 1_554
O4 V1 O1 95.4(3) 3_765 1_554
O2 V1 O1 157.3(2) . 1_554
O3 V1 O3 90.2(3) 2_655 .
O4 V1 O3 166.3(3) 3_765 .
O2 V1 O3 81.9(2) . .
O1 V1 O3 80.5(2) 1_554 .
O3 V1 O4 166.9(2) 2_655 .
O4 V1 O4 89.7(3) 3_765 .
O2 V1 O4 81.8(2) . .
O1 V1 O4 80.4(2) 1_554 .
O3 V1 O4 76.8(2) . .
O3 V1 Tl1 65.3(2) 2_655 1_654
O4 V1 Tl1 49.45(19) 3_765 1_654
O2 V1 Tl1 132.23(16) . 1_654
O1 V1 Tl1 70.06(15) 1_554 1_654
O3 V1 Tl1 138.28(17) . 1_654
O4 V1 Tl1 124.27(17) . 1_654
O3 V1 Tl1 60.3(2) 2_655 4_664
O4 V1 Tl1 128.1(2) 3_765 4_664
O2 V1 Tl1 45.12(16) . 4_664
O1 V1 Tl1 132.70(15) 1_554 4_664
O3 V1 Tl1 60.95(17) . 4_664
O4 V1 Tl1 112.95(17) . 4_664
Tl1 V1 Tl1 121.96(4) 1_654 4_664
O3 V1 Tl1 130.0(2) 2_655 1_544
O4 V1 Tl1 115.9(2) 3_765 1_544
O2 V1 Tl1 105.41(16) . 1_544
O1 V1 Tl1 52.15(15) 1_554 1_544
O3 V1 Tl1 51.53(16) . 1_544
O4 V1 Tl1 39.05(14) . 1_544
Tl1 V1 Tl1 119.78(4) 1_654 1_544
Tl1 V1 Tl1 109.88(3) 4_664 1_544
O1 Se1 O1 102.8(2) . 2_655
O1 Se1 O1 102.8(2) . 3_665
O1 Se1 O1 102.8(2) 2_655 3_665
O1 Se1 Tl1 61.92(17) . 1_655
O1 Se1 Tl1 57.63(17) 2_655 1_655
O1 Se1 Tl1 146.97(18) 3_665 1_655
O1 Se1 Tl1 57.63(17) . 1_545
O1 Se1 Tl1 146.97(18) 2_655 1_545
O1 Se1 Tl1 61.92(17) 3_665 1_545
Tl1 Se1 Tl1 118.341(10) 1_655 1_545
O1 Se1 Tl1 146.97(18) . .
O1 Se1 Tl1 61.92(17) 2_655 .
O1 Se1 Tl1 57.63(17) 3_665 .
Tl1 Se1 Tl1 118.341(10) 1_655 .
Tl1 Se1 Tl1 118.341(10) 1_545 .
O2 Se2 O2 103.2(2) 2_545 3_665
O2 Se2 O2 103.2(2) 2_545 1_455
O2 Se2 O2 103.2(2) 3_665 1_455
O2 Se2 Tl1 125.35(17) 2_545 4_564
O2 Se2 Tl1 121.18(17) 3_665 4_564
O2 Se2 Tl1 40.51(19) 1_455 4_564
O2 Se2 Tl1 121.18(17) 2_545 4_664
O2 Se2 Tl1 40.51(19) 3_665 4_664
O2 Se2 Tl1 125.35(17) 1_455 4_664
Tl1 Se2 Tl1 113.34(2) 4_564 4_664
O2 Se2 Tl1 40.51(19) 2_545 4_554
O2 Se2 Tl1 125.35(17) 3_665 4_554
O2 Se2 Tl1 121.18(17) 1_455 4_554
Tl1 Se2 Tl1 113.34(2) 4_564 4_554
Tl1 Se2 Tl1 113.34(2) 4_664 4_554
Se1 O1 V1 129.6(3) . 1_556
Se1 O1 Tl1 98.4(2) . 1_545
V1 O1 Tl1 101.82(19) 1_556 1_545
Se1 O1 Tl1 93.91(19) . 1_655
V1 O1 Tl1 79.65(16) 1_556 1_655
Tl1 O1 Tl1 162.24(15) 1_545 1_655
Se2 O2 V1 129.4(3) 1_655 .
Se2 O2 Tl1 118.9(2) 1_655 4_664
V1 O2 Tl1 109.4(2) . 4_664
V1 O3 V1 142.3(4) 3_665 .
V1 O3 Tl1 89.1(2) 3_665 1_544
V1 O3 Tl1 99.7(2) . 1_544
V1 O3 Tl1 96.6(2) 3_665 4_664
V1 O3 Tl1 88.49(18) . 4_664
Tl1 O3 Tl1 158.28(19) 1_544 4_664
V1 O4 V1 139.9(3) 2_645 .
V1 O4 Tl1 105.8(2) 2_645 1_544
V1 O4 Tl1 114.2(2) . 1_544

loop_
_geom_bond_atom_site_label_1
_geom_bond_atom_site_label_2
_geom_bond_distance
_geom_bond_site_symmetry_2
Tl1 O4 3.032(6) 2_556
Tl1 O4 3.032(6) 1_566
Tl1 O4 3.032(6) 3_666
Tl1 O2 3.163(5) 4_665
Tl1 O2 3.163(6) 5_565
Tl1 O2 3.163(6) 6
Tl1 O3 3.488(6) 1_566
Tl1 O3 3.488(6) 2_556
Tl1 O3 3.488(6) 3_666
Tl1 O1 3.542(5) 2
Tl1 O1 3.542(5) 1_565
Tl1 O1 3.542(5) 3_665
V1 O3 1.660(5) 2_655
V1 O4 1.670(5) 3_765
V1 O2 1.919(5) .
V1 O1 1.968(5) 1_554
V1 O3 2.141(5) .
V1 O4 2.168(5) .
V1 Tl1 3.8393(14) 1_654
V1 Tl1 4.2099(16) 4_664
V1 Tl1 4.3906(14) 1_544
Se1 O1 1.702(5) .
Se1 O1 1.702(5) 2_655
Se1 O1 1.702(5) 3_665
Se1 Tl1 4.1486(3) 1_655
Se1 Tl1 4.1486(3) 1_545
Se2 O2 1.713(5) 2_545
Se2 O2 1.713(5) 3_665
Se2 O2 1.713(5) 1_455
Se2 Tl1 4.2637(5) 4_564
Se2 Tl1 4.2637(5) 4_664
Se2 Tl1 4.2637(5) 4_554
O1 V1 1.968(5) 1_556
O1 Tl1 3.542(5) 1_545
O1 Tl1 3.669(5) 1_655
O2 Se2 1.713(5) 1_655
O2 Tl1 3.163(5) 4_664
O3 V1 1.660(5) 3_665
O3 Tl1 3.488(6) 1_544
O3 Tl1 3.682(6) 4_664
O4 V1 1.670(5) 2_645
O4 Tl1 3.032(6) 1_544
